data_4311567
loop_
_publ_author_name
'Moshe Nakash'
'Michael Goldvaser'
'Israel Goldberg'

_publ_section_title
;
 Formation of Hexacoordinate Complexes of PhCCSiF3 with 2,2'-Bipyridine
 and with 1,10-Phenanthroline through Intermolecular Silicon...Nitrogen
 Interactions
;
_journal_name_full 'Inorganic Chemistry'
_journal_page_first 5792
_journal_page_last 5794
_journal_paper_doi 10.1021/ic049125l
_journal_volume 43
_journal_year 2004
_chemical_formula_moiety '(C20 H13 F3 N2 Si), (C H2 Cl2)'
_chemical_formula_sum 'C21 H15 Cl2 F3 N2 Si'
_chemical_formula_weight 451.34
_chemical_name_systematic
; 
 ? 
;
_space_group_IT_number 2
_symmetry_cell_setting triclinic
_symmetry_space_group_name_Hall '-P 1'
_symmetry_space_group_name_H-M 'P -1'
_atom_sites_solution_hydrogens geom
_atom_sites_solution_primary direct
_atom_sites_solution_secondary difmap
_audit_creation_method SHELXL-97
_cell_angle_alpha 97.3900(17)
_cell_angle_beta 90.3960(14)
_cell_angle_gamma 91.5890(18)
_cell_formula_units_Z 4
_cell_length_a 8.8300(3)
_cell_length_b 11.3530(4)
_cell_length_c 19.7990(8)
_cell_measurement_reflns_used 6047
_cell_measurement_temperature 110(2)
_cell_measurement_theta_max 27.85
_cell_measurement_theta_min 1.81
_cell_volume 1967.44(13)
_computing_cell_refinement Denzo
_computing_data_collection 'Collect, Nonius B.V.'
_computing_data_reduction Denzo
_computing_structure_refinement 'SHELXL-97 (Sheldrick, 1997)'
_computing_structure_solution SIR-92
_diffrn_ambient_temperature 110(2)
_diffrn_detector_area_resol_mean '56 microns'
_diffrn_measured_fraction_theta_full 0.948
_diffrn_measured_fraction_theta_max 0.948
_diffrn_measurement_device_type 'Nonius KappaCCD'
_diffrn_measurement_method '1 deg. Phi & Omega scans'
_diffrn_radiation_monochromator graphite
_diffrn_radiation_source 'fine-focus sealed tube'
_diffrn_radiation_type MoK\a
_diffrn_radiation_wavelength 0.71073
_diffrn_reflns_av_R_equivalents 0.0510
_diffrn_reflns_av_sigmaI/netI 0.0686
_diffrn_reflns_limit_h_max 11
_diffrn_reflns_limit_h_min 0
_diffrn_reflns_limit_k_max 14
_diffrn_reflns_limit_k_min -14
_diffrn_reflns_limit_l_max 24
_diffrn_reflns_limit_l_min -24
_diffrn_reflns_number 16403
_diffrn_reflns_theta_full 27.50
_diffrn_reflns_theta_max 27.50
_diffrn_reflns_theta_min 1.81
_exptl_absorpt_coefficient_mu 0.429
_exptl_absorpt_correction_type multi-scan
_exptl_crystal_colour colorless
_exptl_crystal_density_diffrn 1.524
_exptl_crystal_density_method 'not measured'
_exptl_crystal_description needles
_exptl_crystal_F_000 920
_exptl_crystal_size_max 0.30
_exptl_crystal_size_mid 0.15
_exptl_crystal_size_min 0.15
_refine_diff_density_max 0.385
_refine_diff_density_min -0.493
_refine_diff_density_rms 0.074
_refine_ls_extinction_method none
_refine_ls_goodness_of_fit_ref 1.055
_refine_ls_hydrogen_treatment constr
_refine_ls_matrix_type full
_refine_ls_number_parameters 523
_refine_ls_number_reflns 8595
_refine_ls_number_restraints 0
_refine_ls_restrained_S_all 1.055
_refine_ls_R_factor_all 0.0990
_refine_ls_R_factor_gt 0.0630
_refine_ls_shift/su_max 0.000
_refine_ls_shift/su_mean 0.000
_refine_ls_structure_factor_coef Fsqd
_refine_ls_weighting_details 'calc w=1/[\s^2^(Fo^2^)+(0.0390P)^2^+3.2135P] where P=(Fo^2^+2Fc^2^)/3'
_refine_ls_weighting_scheme calc
_refine_ls_wR_factor_gt 0.1251
_refine_ls_wR_factor_ref 0.1417
_reflns_number_gt 6047
_reflns_number_total 8605
_reflns_threshold_expression >2sigma(I)
_cod_data_source_file ic049125lsi20040705_083426_2.cif
_cod_data_source_block 1-phen-A+1-phen-B
_cod_original_cell_volume 1967.44(12)
_cod_database_code 4311567

loop_
_symmetry_equiv_pos_as_xyz
'x, y, z'
'-x, -y, -z'

loop_
_atom_site_label
_atom_site_type_symbol
_atom_site_fract_x
_atom_site_fract_y
_atom_site_fract_z
_atom_site_U_iso_or_equiv
_atom_site_adp_type
_atom_site_occupancy
_atom_site_symmetry_multiplicity
_atom_site_calc_flag
_atom_site_refinement_flags
_atom_site_disorder_assembly
_atom_site_disorder_group
Si1 Si 1.07665(10) 0.29782(8) 0.09450(5) 0.0224(2) Uani 1 1 d . . .
F1 F 1.1278(2) 0.43983(16) 0.11639(10) 0.0283(4) Uani 1 1 d . . .
F2 F 1.2295(2) 0.24797(18) 0.12796(10) 0.0299(4) Uani 1 1 d . . .
F3 F 0.9947(2) 0.16205(15) 0.08129(9) 0.0245(4) Uani 1 1 d . . .
N1 N 0.9785(3) 0.3096(2) 0.18602(14) 0.0215(6) Uani 1 1 d . . .
N2 N 0.8699(3) 0.3533(2) 0.07089(14) 0.0235(6) Uani 1 1 d . . .
C1 C 1.1446(4) 0.2937(3) 0.00454(18) 0.0268(7) Uani 1 1 d . . .
C2 C 1.1858(4) 0.2932(3) -0.05321(18) 0.0259(7) Uani 1 1 d . . .
C3 C 1.2328(4) 0.2904(3) -0.12341(17) 0.0250(7) Uani 1 1 d . . .
C4 C 1.1429(4) 0.3367(3) -0.17109(18) 0.0272(7) Uani 1 1 d . . .
H4 H 1.0500 0.3724 -0.1575 0.033 Uiso 1 1 calc R . .
C5 C 1.1876(4) 0.3311(3) -0.23788(18) 0.0292(8) Uani 1 1 d . . .
H5 H 1.1244 0.3613 -0.2703 0.035 Uiso 1 1 calc R . .
C6 C 1.3253(4) 0.2814(3) -0.25818(19) 0.0318(8) Uani 1 1 d . . .
H6 H 1.3561 0.2780 -0.3043 0.038 Uiso 1 1 calc R . .
C7 C 1.4161(4) 0.2373(3) -0.21127(18) 0.0302(8) Uani 1 1 d . . .
H7 H 1.5100 0.2036 -0.2251 0.036 Uiso 1 1 calc R . .
C8 C 1.3719(4) 0.2416(3) -0.14396(18) 0.0282(7) Uani 1 1 d . . .
H8 H 1.4357 0.2115 -0.1118 0.034 Uiso 1 1 calc R . .
C9 C 1.0401(4) 0.2834(3) 0.24379(17) 0.0249(7) Uani 1 1 d . . .
H9 H 1.1404 0.2553 0.2432 0.030 Uiso 1 1 calc R . .
C10 C 0.9614(4) 0.2961(3) 0.30512(18) 0.0281(7) Uani 1 1 d . . .
H10 H 1.0085 0.2767 0.3454 0.034 Uiso 1 1 calc R . .
C11 C 0.8163(4) 0.3365(3) 0.30736(18) 0.0280(8) Uani 1 1 d . . .
H11 H 0.7630 0.3471 0.3491 0.034 Uiso 1 1 calc R . .
C12 C 0.7481(4) 0.3618(3) 0.24694(18) 0.0261(7) Uani 1 1 d . . .
C13 C 0.8343(3) 0.3469(3) 0.18781(17) 0.0224(7) Uani 1 1 d . . .
C14 C 0.7725(3) 0.3670(3) 0.12393(18) 0.0236(7) Uani 1 1 d . . .
C15 C 0.6197(4) 0.3945(3) 0.11825(19) 0.0271(8) Uani 1 1 d . . .
C16 C 0.5655(4) 0.4000(3) 0.0519(2) 0.0330(9) Uani 1 1 d . . .
H16 H 0.4610 0.4119 0.0442 0.040 Uiso 1 1 calc R . .
C17 C 0.6632(4) 0.3881(3) -0.0015(2) 0.0347(9) Uani 1 1 d . . .
H17 H 0.6271 0.3938 -0.0462 0.042 Uiso 1 1 calc R . .
C18 C 0.8160(4) 0.3677(3) 0.00948(18) 0.0285(8) Uani 1 1 d . . .
H18 H 0.8835 0.3639 -0.0278 0.034 Uiso 1 1 calc R . .
C19 C 0.5934(4) 0.3992(3) 0.2407(2) 0.0306(8) Uani 1 1 d . . .
H19 H 0.5336 0.4147 0.2803 0.037 Uiso 1 1 calc R . .
C20 C 0.5334(4) 0.4123(3) 0.1794(2) 0.0322(8) Uani 1 1 d . . .
H20 H 0.4306 0.4340 0.1768 0.039 Uiso 1 1 calc R . .
Si1' Si 0.43540(10) 1.13373(8) 0.37425(5) 0.0206(2) Uani 1 1 d . . .
F1' F 0.5249(2) 1.26454(16) 0.37915(10) 0.0264(4) Uani 1 1 d . . .
F2' F 0.2789(2) 1.18500(16) 0.34483(10) 0.0263(4) Uani 1 1 d . . .
F3' F 0.3949(2) 1.15424(16) 0.45585(9) 0.0254(4) Uani 1 1 d . . .
N1' N 0.5193(3) 1.1053(2) 0.27990(13) 0.0195(5) Uani 1 1 d . . .
N2' N 0.6365(3) 1.0667(2) 0.39484(13) 0.0206(6) Uani 1 1 d . . .
C1' C 0.3651(3) 0.9737(3) 0.36288(16) 0.0214(7) Uani 1 1 d . . .
C2' C 0.3389(3) 0.8683(3) 0.35967(17) 0.0233(7) Uani 1 1 d . . .
C3' C 0.3153(3) 0.7415(3) 0.35599(17) 0.0231(7) Uani 1 1 d . . .
C4' C 0.3862(4) 0.6778(3) 0.40285(17) 0.0257(7) Uani 1 1 d . . .
H4' H 0.4469 0.7188 0.4387 0.031 Uiso 1 1 calc R . .
C5' C 0.3681(4) 0.5556(3) 0.39710(19) 0.0302(8) Uani 1 1 d . . .
H5' H 0.4165 0.5133 0.4292 0.036 Uiso 1 1 calc R . .
C6' C 0.2807(4) 0.4942(3) 0.34534(19) 0.0305(8) Uani 1 1 d . . .
H6' H 0.2692 0.4101 0.3417 0.037 Uiso 1 1 calc R . .
C7' C 0.2094(4) 0.5563(3) 0.2985(2) 0.0332(8) Uani 1 1 d . . .
H7' H 0.1488 0.5146 0.2629 0.040 Uiso 1 1 calc R . .
C8' C 0.2265(4) 0.6785(3) 0.30359(19) 0.0301(8) Uani 1 1 d . . .
H8' H 0.1777 0.7203 0.2714 0.036 Uiso 1 1 calc R . .
C9' C 0.4540(4) 1.1254(3) 0.22222(17) 0.0238(7) Uani 1 1 d . . .
H9' H 0.3530 1.1522 0.2234 0.029 Uiso 1 1 calc R . .
C10' C 0.5282(4) 1.1086(3) 0.15969(17) 0.0261(7) Uani 1 1 d . . .
H10' H 0.4780 1.1246 0.1194 0.031 Uiso 1 1 calc R . .
C11' C 0.6739(4) 1.0689(3) 0.15662(17) 0.0251(7) Uani 1 1 d . . .
H11' H 0.7259 1.0585 0.1145 0.030 Uiso 1 1 calc R . .
C12' C 0.7448(4) 1.0439(3) 0.21658(16) 0.0220(7) Uani 1 1 d . . .
C13' C 0.6634(3) 1.0648(3) 0.27700(16) 0.0199(6) Uani 1 1 d . . .
C14' C 0.7259(3) 1.0405(3) 0.33936(16) 0.0206(7) Uani 1 1 d . . .
C15' C 0.8684(4) 0.9890(3) 0.34169(17) 0.0238(7) Uani 1 1 d . . .
C16' C 0.9135(4) 0.9560(3) 0.40423(18) 0.0282(8) Uani 1 1 d . . .
H16' H 1.0068 0.9177 0.4083 0.034 Uiso 1 1 calc R . .
C17' C 0.8218(4) 0.9794(3) 0.45983(18) 0.0287(8) Uani 1 1 d . . .
H17' H 0.8509 0.9562 0.5024 0.034 Uiso 1 1 calc R . .
C18' C 0.6847(4) 1.0378(3) 0.45374(17) 0.0245(7) Uani 1 1 d . . .
H18' H 0.6250 1.0570 0.4932 0.029 Uiso 1 1 calc R . .
C19' C 0.8938(4) 0.9972(3) 0.22032(18) 0.0263(7) Uani 1 1 d . . .
H19' H 0.9528 0.9851 0.1802 0.032 Uiso 1 1 calc R . .
C20' C 0.9519(4) 0.9702(3) 0.27939(18) 0.0266(7) Uani 1 1 d . . .
H20' H 1.0500 0.9381 0.2798 0.032 Uiso 1 1 calc R . .
C21 C 0.1804(4) 0.9260(3) 0.07035(19) 0.0332(8) Uani 1 1 d . . .
H21A H 0.1512 1.0083 0.0864 0.040 Uiso 1 1 calc R . .
H21B H 0.0957 0.8860 0.0425 0.040 Uiso 1 1 calc R . .
Cl1 Cl 0.34501(11) 0.92856(9) 0.02007(5) 0.0384(2) Uani 1 1 d . . .
Cl2 Cl 0.21374(11) 0.84952(9) 0.14122(5) 0.0382(2) Uani 1 1 d . . .
C22 C 0.1349(4) 0.3557(4) 0.4941(2) 0.0395(9) Uani 1 1 d . . .
H22A H 0.2019 0.2949 0.4709 0.047 Uiso 1 1 calc R . .
H22B H 0.1377 0.4249 0.4684 0.047 Uiso 1 1 calc R . .
Cl3 Cl -0.05162(12) 0.29675(11) 0.49400(6) 0.0532(3) Uani 1 1 d . . .
Cl4 Cl 0.20216(17) 0.39963(13) 0.57683(7) 0.0741(4) Uani 1 1 d . . .

loop_
_atom_site_aniso_label
_atom_site_aniso_U_11
_atom_site_aniso_U_22
_atom_site_aniso_U_33
_atom_site_aniso_U_23
_atom_site_aniso_U_13
_atom_site_aniso_U_12
Si1 0.0186(4) 0.0229(5) 0.0257(5) 0.0031(4) -0.0007(3) 0.0008(3)
F1 0.0274(10) 0.0251(10) 0.0319(11) 0.0033(8) -0.0003(8) -0.0054(8)
F2 0.0189(9) 0.0402(12) 0.0309(11) 0.0055(9) -0.0002(8) 0.0055(8)
F3 0.0238(10) 0.0195(9) 0.0302(11) 0.0034(8) -0.0013(8) 0.0004(7)
N1 0.0158(13) 0.0208(13) 0.0269(15) 0.0007(11) 0.0009(11) -0.0022(10)
N2 0.0218(14) 0.0171(13) 0.0323(16) 0.0057(11) -0.0030(12) -0.0006(11)
C1 0.0247(17) 0.0243(17) 0.031(2) 0.0014(14) -0.0011(14) 0.0020(14)
C2 0.0221(16) 0.0211(16) 0.034(2) 0.0004(14) -0.0020(14) -0.0010(13)
C3 0.0247(17) 0.0181(16) 0.0317(19) 0.0020(13) 0.0027(14) -0.0043(13)
C4 0.0220(17) 0.0231(17) 0.036(2) 0.0039(14) 0.0025(14) -0.0021(13)
C5 0.0282(18) 0.0289(18) 0.031(2) 0.0079(15) -0.0010(14) -0.0024(14)
C6 0.0335(19) 0.0326(19) 0.030(2) 0.0063(15) 0.0058(15) -0.0061(15)
C7 0.0249(18) 0.0303(19) 0.036(2) 0.0053(15) 0.0051(15) 0.0003(14)
C8 0.0278(18) 0.0276(18) 0.0291(19) 0.0039(14) -0.0006(14) -0.0021(14)
C9 0.0213(16) 0.0259(17) 0.0275(18) 0.0036(14) -0.0028(13) -0.0022(13)
C10 0.0277(18) 0.0273(18) 0.0282(19) 0.0017(14) -0.0008(14) -0.0077(14)
C11 0.0287(18) 0.0232(17) 0.0302(19) -0.0015(14) 0.0060(14) -0.0092(14)
C12 0.0223(17) 0.0185(16) 0.036(2) -0.0004(14) 0.0033(14) -0.0047(13)
C13 0.0192(16) 0.0167(15) 0.0307(18) 0.0019(13) 0.0008(13) -0.0018(12)
C14 0.0177(15) 0.0148(15) 0.039(2) 0.0040(13) 0.0012(14) -0.0009(12)
C15 0.0207(16) 0.0140(15) 0.047(2) 0.0058(14) -0.0009(15) 0.0004(12)
C16 0.0241(18) 0.0188(17) 0.057(3) 0.0086(16) -0.0085(17) 0.0040(14)
C17 0.033(2) 0.0272(19) 0.045(2) 0.0079(16) -0.0122(17) 0.0063(15)
C18 0.0329(19) 0.0199(16) 0.033(2) 0.0058(14) -0.0028(15) 0.0035(14)
C19 0.0247(18) 0.0203(17) 0.046(2) 0.0010(15) 0.0094(16) -0.0004(14)
C20 0.0193(17) 0.0189(17) 0.059(3) 0.0076(16) 0.0032(16) 0.0009(13)
Si1' 0.0187(4) 0.0182(4) 0.0251(5) 0.0035(4) 0.0020(3) -0.0006(3)
F1' 0.0269(10) 0.0189(9) 0.0334(11) 0.0032(8) 0.0039(8) -0.0026(8)
F2' 0.0190(9) 0.0250(10) 0.0358(11) 0.0066(8) 0.0018(8) 0.0035(7)
F3' 0.0254(10) 0.0238(10) 0.0269(10) 0.0031(8) 0.0044(8) -0.0009(8)
N1' 0.0189(13) 0.0162(13) 0.0237(14) 0.0037(11) -0.0014(11) -0.0003(10)
N2' 0.0194(13) 0.0186(13) 0.0234(15) 0.0025(11) 0.0000(11) -0.0049(10)
C1' 0.0159(15) 0.0260(17) 0.0226(17) 0.0050(13) 0.0000(12) -0.0002(12)
C2' 0.0169(15) 0.0282(18) 0.0254(18) 0.0061(14) 0.0017(13) 0.0005(13)
C3' 0.0190(16) 0.0215(16) 0.0285(18) 0.0025(13) 0.0065(13) -0.0019(13)
C4' 0.0235(17) 0.0256(17) 0.0285(18) 0.0060(14) 0.0013(14) -0.0013(13)
C5' 0.0236(17) 0.0290(19) 0.039(2) 0.0096(16) 0.0029(15) -0.0001(14)
C6' 0.0246(18) 0.0225(17) 0.044(2) 0.0046(15) 0.0063(15) -0.0014(14)
C7' 0.0306(19) 0.0278(19) 0.040(2) 0.0015(16) -0.0033(16) -0.0045(15)
C8' 0.0275(18) 0.0284(18) 0.035(2) 0.0083(15) -0.0019(15) -0.0016(14)
C9' 0.0200(16) 0.0227(17) 0.0287(18) 0.0042(14) -0.0022(13) -0.0019(13)
C10' 0.0299(18) 0.0227(17) 0.0255(18) 0.0034(14) -0.0053(14) -0.0040(14)
C11' 0.0297(18) 0.0218(16) 0.0233(18) 0.0015(13) 0.0033(14) -0.0006(13)
C12' 0.0238(16) 0.0170(15) 0.0248(17) 0.0017(13) 0.0018(13) -0.0002(12)
C13' 0.0174(15) 0.0147(14) 0.0277(18) 0.0027(12) 0.0010(12) -0.0005(12)
C14' 0.0187(15) 0.0186(15) 0.0244(17) 0.0029(13) 0.0009(12) -0.0032(12)
C15' 0.0185(16) 0.0215(16) 0.0315(19) 0.0041(13) 0.0011(13) -0.0007(12)
C16' 0.0186(16) 0.0271(18) 0.040(2) 0.0083(15) -0.0047(14) -0.0011(13)
C17' 0.0255(18) 0.0325(19) 0.0293(19) 0.0101(15) -0.0053(14) -0.0047(14)
C18' 0.0212(16) 0.0286(18) 0.0243(18) 0.0064(14) -0.0020(13) -0.0048(13)
C19' 0.0234(17) 0.0275(18) 0.0280(19) 0.0019(14) 0.0067(14) 0.0044(14)
C20' 0.0186(16) 0.0270(18) 0.035(2) 0.0048(15) 0.0036(14) 0.0054(13)
C21 0.0274(18) 0.0316(19) 0.042(2) 0.0082(16) 0.0006(16) 0.0075(15)
Cl1 0.0399(5) 0.0455(5) 0.0294(5) 0.0051(4) 0.0034(4) -0.0091(4)
Cl2 0.0339(5) 0.0465(6) 0.0371(5) 0.0139(4) 0.0084(4) 0.0094(4)
C22 0.035(2) 0.044(2) 0.038(2) 0.0002(18) 0.0074(17) 0.0028(17)
Cl3 0.0371(6) 0.0658(7) 0.0596(7) 0.0209(6) 0.0026(5) -0.0070(5)
Cl4 0.0855(10) 0.0743(9) 0.0572(8) -0.0095(7) -0.0213(7) -0.0056(7)

loop_
_atom_type_symbol
_atom_type_description
_atom_type_scat_dispersion_real
_atom_type_scat_dispersion_imag
_atom_type_scat_source
C C 0.0033 0.0016 'International Tables Vol C Tables 4.2.6.8 and 6.1.1.4'
H H 0.0000 0.0000 'International Tables Vol C Tables 4.2.6.8 and 6.1.1.4'
Cl Cl 0.1484 0.1585 'International Tables Vol C Tables 4.2.6.8 and 6.1.1.4'
F F 0.0171 0.0103 'International Tables Vol C Tables 4.2.6.8 and 6.1.1.4'
N N 0.0061 0.0033 'International Tables Vol C Tables 4.2.6.8 and 6.1.1.4'
Si Si 0.0817 0.0704 'International Tables Vol C Tables 4.2.6.8 and 6.1.1.4'

loop_
_geom_angle_atom_site_label_1
_geom_angle_atom_site_label_2
_geom_angle_atom_site_label_3
_geom_angle
_geom_angle_site_symmetry_1
_geom_angle_site_symmetry_3
_geom_angle_publ_flag
F2 Si1 F1 93.79(11) . . ?
F2 Si1 F3 92.35(10) . . ?
F1 Si1 F3 168.76(11) . . ?
F2 Si1 C1 98.27(13) . . ?
F1 Si1 C1 94.15(13) . . ?
F3 Si1 C1 94.29(13) . . ?
F2 Si1 N1 89.23(11) . . ?
F1 Si1 N1 85.51(10) . . ?
F3 Si1 N1 85.16(10) . . ?
C1 Si1 N1 172.50(14) . . ?
F2 Si1 N2 168.68(11) . . ?
F1 Si1 N2 87.78(10) . . ?
F3 Si1 N2 84.40(10) . . ?
C1 Si1 N2 92.79(13) . . ?
N1 Si1 N2 79.71(11) . . ?
C9 N1 C13 117.9(3) . . ?
C9 N1 Si1 126.8(2) . . ?
C13 N1 Si1 115.3(2) . . ?
C18 N2 C14 117.6(3) . . ?
C18 N2 Si1 127.7(2) . . ?
C14 N2 Si1 114.4(2) . . ?
C2 C1 Si1 178.5(3) . . ?
C1 C2 C3 178.7(4) . . ?
C4 C3 C8 119.0(3) . . ?
C4 C3 C2 121.2(3) . . ?
C8 C3 C2 119.8(3) . . ?
C5 C4 C3 120.4(3) . . ?
C5 C4 H4 119.8 . . ?
C3 C4 H4 119.8 . . ?
C4 C5 C6 120.3(3) . . ?
C4 C5 H5 119.9 . . ?
C6 C5 H5 119.9 . . ?
C7 C6 C5 119.7(3) . . ?
C7 C6 H6 120.1 . . ?
C5 C6 H6 120.1 . . ?
C6 C7 C8 120.5(3) . . ?
C6 C7 H7 119.7 . . ?
C8 C7 H7 119.7 . . ?
C7 C8 C3 120.0(3) . . ?
C7 C8 H8 120.0 . . ?
C3 C8 H8 120.0 . . ?
N1 C9 C10 122.0(3) . . ?
N1 C9 H9 119.0 . . ?
C10 C9 H9 119.0 . . ?
C11 C10 C9 120.1(3) . . ?
C11 C10 H10 119.9 . . ?
C9 C10 H10 119.9 . . ?
C10 C11 C12 118.8(3) . . ?
C10 C11 H11 120.6 . . ?
C12 C11 H11 120.6 . . ?
C13 C12 C11 117.5(3) . . ?
C13 C12 C19 117.4(3) . . ?
C11 C12 C19 125.1(3) . . ?
N1 C13 C12 123.6(3) . . ?
N1 C13 C14 115.2(3) . . ?
C12 C13 C14 121.2(3) . . ?
N2 C14 C15 124.4(3) . . ?
N2 C14 C13 115.3(3) . . ?
C15 C14 C13 120.3(3) . . ?
C14 C15 C16 115.9(3) . . ?
C14 C15 C20 117.8(3) . . ?
C16 C15 C20 126.3(3) . . ?
C17 C16 C15 119.8(3) . . ?
C17 C16 H16 120.1 . . ?
C15 C16 H16 120.1 . . ?
C16 C17 C18 120.2(4) . . ?
C16 C17 H17 119.9 . . ?
C18 C17 H17 119.9 . . ?
N2 C18 C17 121.8(3) . . ?
N2 C18 H18 119.1 . . ?
C17 C18 H18 119.1 . . ?
C20 C19 C12 121.0(3) . . ?
C20 C19 H19 119.5 . . ?
C12 C19 H19 119.5 . . ?
C19 C20 C15 122.0(3) . . ?
C19 C20 H20 119.0 . . ?
C15 C20 H20 119.0 . . ?
F3' Si1' F2' 98.20(10) . . ?
F3' Si1' F1' 91.90(10) . . ?
F2' Si1' F1' 92.77(10) . . ?
F3' Si1' C1' 93.47(12) . . ?
F2' Si1' C1' 94.65(12) . . ?
F1' Si1' C1' 170.13(13) . . ?
F3' Si1' N1' 170.69(11) . . ?
F2' Si1' N1' 90.81(11) . . ?
F1' Si1' N1' 85.30(10) . . ?
C1' Si1' N1' 88.09(12) . . ?
F3' Si1' N2' 90.79(10) . . ?
F2' Si1' N2' 171.02(11) . . ?
F1' Si1' N2' 86.84(10) . . ?
C1' Si1' N2' 84.82(12) . . ?
N1' Si1' N2' 80.21(11) . . ?
C9' N1' C13' 117.9(3) . . ?
C9' N1' Si1' 127.8(2) . . ?
C13' N1' Si1' 114.2(2) . . ?
C18' N2' C14' 117.8(3) . . ?
C18' N2' Si1' 127.6(2) . . ?
C14' N2' Si1' 114.4(2) . . ?
C2' C1' Si1' 171.0(3) . . ?
C1' C2' C3' 177.2(3) . . ?
C8' C3' C4' 118.6(3) . . ?
C8' C3' C2' 120.7(3) . . ?
C4' C3' C2' 120.7(3) . . ?
C5' C4' C3' 120.2(3) . . ?
C5' C4' H4' 119.9 . . ?
C3' C4' H4' 119.9 . . ?
C4' C5' C6' 120.9(3) . . ?
C4' C5' H5' 119.6 . . ?
C6' C5' H5' 119.6 . . ?
C5' C6' C7' 119.5(3) . . ?
C5' C6' H6' 120.2 . . ?
C7' C6' H6' 120.2 . . ?
C8' C7' C6' 120.2(3) . . ?
C8' C7' H7' 119.9 . . ?
C6' C7' H7' 119.9 . . ?
C7' C8' C3' 120.5(3) . . ?
C7' C8' H8' 119.7 . . ?
C3' C8' H8' 119.7 . . ?
N1' C9' C10' 122.5(3) . . ?
N1' C9' H9' 118.8 . . ?
C10' C9' H9' 118.8 . . ?
C11' C10' C9' 119.9(3) . . ?
C11' C10' H10' 120.1 . . ?
C9' C10' H10' 120.1 . . ?
C10' C11' C12' 119.0(3) . . ?
C10' C11' H11' 120.5 . . ?
C12' C11' H11' 120.5 . . ?
C13' C12' C11' 117.4(3) . . ?
C13' C12' C19' 117.7(3) . . ?
C11' C12' C19' 124.9(3) . . ?
N1' C13' C12' 123.4(3) . . ?
N1' C13' C14' 115.7(3) . . ?
C12' C13' C14' 120.9(3) . . ?
N2' C14' C15' 123.9(3) . . ?
N2' C14' C13' 115.3(3) . . ?
C15' C14' C13' 120.8(3) . . ?
C16' C15' C14' 116.7(3) . . ?
C16' C15' C20' 125.7(3) . . ?
C14' C15' C20' 117.6(3) . . ?
C17' C16' C15' 119.5(3) . . ?
C17' C16' H16' 120.3 . . ?
C15' C16' H16' 120.3 . . ?
C16' C17' C18' 120.0(3) . . ?
C16' C17' H17' 120.0 . . ?
C18' C17' H17' 120.0 . . ?
N2' C18' C17' 122.0(3) . . ?
N2' C18' H18' 119.0 . . ?
C17' C18' H18' 119.0 . . ?
C20' C19' C12' 121.6(3) . . ?
C20' C19' H19' 119.2 . . ?
C12' C19' H19' 119.2 . . ?
C19' C20' C15' 121.4(3) . . ?
C19' C20' H20' 119.3 . . ?
C15' C20' H20' 119.3 . . ?
Cl2 C21 Cl1 110.35(19) . . ?
Cl2 C21 H21A 109.6 . . ?
Cl1 C21 H21A 109.6 . . ?
Cl2 C21 H21B 109.6 . . ?
Cl1 C21 H21B 109.6 . . ?
H21A C21 H21B 108.1 . . ?
Cl4 C22 Cl3 111.4(2) . . ?
Cl4 C22 H22A 109.3 . . ?
Cl3 C22 H22A 109.3 . . ?
Cl4 C22 H22B 109.3 . . ?
Cl3 C22 H22B 109.3 . . ?
H22A C22 H22B 108.0 . . ?

loop_
_geom_bond_atom_site_label_1
_geom_bond_atom_site_label_2
_geom_bond_distance
_geom_bond_site_symmetry_2
_geom_bond_publ_flag
Si1 F2 1.645(2) . ?
Si1 F1 1.664(2) . ?
Si1 F3 1.6731(19) . ?
Si1 C1 1.879(4) . ?
Si1 N1 2.005(3) . ?
Si1 N2 2.019(3) . ?
N1 C9 1.334(4) . ?
N1 C13 1.352(4) . ?
N2 C18 1.334(4) . ?
N2 C14 1.358(4) . ?
C1 C2 1.202(5) . ?
C2 C3 1.450(5) . ?
C3 C4 1.392(5) . ?
C3 C8 1.403(5) . ?
C4 C5 1.377(5) . ?
C4 H4 0.9500 . ?
C5 C6 1.395(5) . ?
C5 H5 0.9500 . ?
C6 C7 1.374(5) . ?
C6 H6 0.9500 . ?
C7 C8 1.386(5) . ?
C7 H7 0.9500 . ?
C8 H8 0.9500 . ?
C9 C10 1.396(5) . ?
C9 H9 0.9500 . ?
C10 C11 1.372(5) . ?
C10 H10 0.9500 . ?
C11 C12 1.402(5) . ?
C11 H11 0.9500 . ?
C12 C13 1.396(5) . ?
C12 C19 1.450(5) . ?
C13 C14 1.422(5) . ?
C14 C15 1.401(4) . ?
C15 C16 1.405(5) . ?
C15 C20 1.430(5) . ?
C16 C17 1.364(5) . ?
C16 H16 0.9500 . ?
C17 C18 1.396(5) . ?
C17 H17 0.9500 . ?
C18 H18 0.9500 . ?
C19 C20 1.348(5) . ?
C19 H19 0.9500 . ?
C20 H20 0.9500 . ?
Si1' F3' 1.646(2) . ?
Si1' F2' 1.646(2) . ?
Si1' F1' 1.6540(19) . ?
Si1' C1' 1.889(3) . ?
Si1' N1' 2.005(3) . ?
Si1' N2' 2.011(3) . ?
N1' C9' 1.324(4) . ?
N1' C13' 1.364(4) . ?
N2' C18' 1.322(4) . ?
N2' C14' 1.364(4) . ?
C1' C2' 1.205(4) . ?
C2' C3' 1.442(4) . ?
C3' C8' 1.403(5) . ?
C3' C4' 1.402(5) . ?
C4' C5' 1.382(5) . ?
C4' H4' 0.9500 . ?
C5' C6' 1.381(5) . ?
C5' H5' 0.9500 . ?
C6' C7' 1.393(5) . ?
C6' H6' 0.9500 . ?
C7' C8' 1.382(5) . ?
C7' H7' 0.9500 . ?
C8' H8' 0.9500 . ?
C9' C10' 1.398(5) . ?
C9' H9' 0.9500 . ?
C10' C11' 1.374(5) . ?
C10' H10' 0.9500 . ?
C11' C12' 1.403(5) . ?
C11' H11' 0.9500 . ?
C12' C13' 1.397(4) . ?
C12' C19' 1.437(5) . ?
C13' C14' 1.412(5) . ?
C14' C15' 1.404(4) . ?
C15' C16' 1.398(5) . ?
C15' C20' 1.437(5) . ?
C16' C17' 1.374(5) . ?
C16' H16' 0.9500 . ?
C17' C18' 1.408(5) . ?
C17' H17' 0.9500 . ?
C18' H18' 0.9500 . ?
C19' C20' 1.348(5) . ?
C19' H19' 0.9500 . ?
C20' H20' 0.9500 . ?
C21 Cl2 1.769(4) . ?
C21 Cl1 1.769(4) . ?
C21 H21A 0.9900 . ?
C21 H21B 0.9900 . ?
C22 Cl4 1.745(4) . ?
C22 Cl3 1.761(4) . ?
C22 H22A 0.9900 . ?
C22 H22B 0.9900 . ?
